data_2000403
loop_
_publ_author_name
'Sekar, K.'
'Parthasarathy, S.'
'Kundu, A. B.'
'Barik, B. R.'

_publ_section_title
;
 Structure of dimethyl ceanothate
;
_journal_issue 12
_journal_name_full 'Acta Crystallographica Section C'
_journal_page_first 2251
_journal_page_last 2253
_journal_paper_doi 10.1107/S0108270192004189
_journal_volume 48
_journal_year 1992
_chemical_formula_moiety 'C32 H50 O5'
_chemical_formula_sum 'C32 H50 O5'
_chemical_formula_weight 514.7
_space_group_crystal_system orthorhombic
_space_group_IT_number 19
_space_group_name_Hall 'P 2ac 2ab'
_space_group_name_H-M_alt 'P 21 21 21'
_cell_angle_alpha 90
_cell_angle_beta 90
_cell_angle_gamma 90
_cell_formula_units_Z 4
_cell_length_a 9.795(2)
_cell_length_b 16.452(2)
_cell_length_c 18.835(2)
_cell_volume 3035.2(8)
_diffrn_radiation_type 'Cu K\a'
_diffrn_radiation_wavelength 1.5418
_exptl_absorpt_coefficient_mu 0.552
_exptl_crystal_density_diffrn 1.13
_exptl_crystal_F_000 1128
_cod_data_source_file ab1003.cif
_cod_data_source_block ab1003a
_cod_depositor_comments
;
 Updating space group information and adding the symmetry operation list.

 Antanas Vaitkus,
 2018-06-18
;
_cod_original_cell_volume 3035.2(2)
_cod_database_code 2000403

loop_
_space_group_symop_id
_space_group_symop_operation_xyz
1 x,y,z
2 -x+1/2,-y,z+1/2
3 x+1/2,-y+1/2,-z
4 -x,y+1/2,-z+1/2

loop_
_atom_site_label
_atom_site_fract_x
_atom_site_fract_y
_atom_site_fract_z
_atom_site_U_iso_or_equiv
C(1) .1670(4) .3655(2) -.0486(2) .0510(10)
C(2) .2837(4) .4184(2) -.0248(2) .0470(10)
C(3) .3765(4) .4430(3) -.0892(2) .0530(10)
C(4) .3418(4) .5338(2) -.1080(2) .0550(10)
C(5) .2177(4) .5517(2) -.0611(2) .0450(10)
C(6) .1729(4) .6373(2) -.0457(2) .0580(10)
C(7) .0331(4) .6349(2) -.0091(2) .0550(10)
C(8) .0290(3) .5846(2) .0603(2) .0390(10)
C(9) .0966(3) .4989(2) .04650(10) .0340(10)
C(10) .2357(3) .5013(2) .0072(2) .0390(10)
C(11) .0958(4) .4471(2) .1140(2) .0450(10)
C(12) -.0469(4) .4331(2) .1405(2) .0450(10)
C(13) -.1204(3) .5135(2) .15410(10) .0370(10)
C(14) -.1240(3) .5677(2) .0853(2) .0380(10)
C(15) -.1996(4) .6488(2) .1017(2) .0480(10)
C(16) -.3368(4) .6392(2) .1391(2) .0500(10)
C(17) -.3223(3) .5880(2) .2064(2) .0450(10)
C(18) -.2633(3) .5053(2) .18640(10) .0390(10)
C(19) -.2858(4) .4495(2) .2516(2) .0480(10)
C(20) -.3155(5) .3610(2) .2372(2) .0650(10)
C(21) -.4096(5) .4906(3) .2910(2) .0670(10)
C(22) -.4533(4) .5630(2) .2459(2) .0570(10)
C(23) .4612(5) .5925(3) -.0973(3) .082(2)
C(24) .3010(5) .5368(3) -.1867(2) .078(2)
C(25) .3550(4) .5286(3) .0555(2) .0560(10)
C(26) .1057(4) .6331(2) .1181(2) .0570(10)
C(27) -.2083(4) .5256(2) .0261(2) .0480(10)
C(28) -.2362(4) .6323(2) .2615(2) .0550(10)
C(29) -.2695(12) .3049(4) .2825(6) .175(5)
C(30) -.4012(12) .3392(5) .1823(4) .178(4)
O(31) -.2693(5) .7104(2) .2648(2) .0950(10)
C(32) -.2041(9) .7586(3) .3196(3) .130(3)
O(33) .1395(4) .3079(2) -.0012(2) .082(2)
C(34) .0173(9) .2605(4) -.0130(3) .123(3)
O(35) .5151(3) .4295(2) -.0680(2) .0750(10)
O(36) .1023(4) .3739(2) -.10200(10) .0760(10)
O(37) -.1524(3) .6027(2) .30000(10) .0730(10)
H1C2 .340(5) .388(2) .0110(10) ?
H1C3 .360(3) .408(2) -.1370(10) ?
H1C5 .143(5) .525(2) -.083(2) ?
H1C6 .242(6) .672(2) -.016(2) ?
H2C6 .155(5) .672(3) -.090(2) ?
H1C7 -.036(4) .616(2) -.042(2) ?
H2C7 .003(5) .693(3) .003(2) ?
H1C9 .031(4) .472(2) .014(2) ?
H1C11 .147(5) .396(3) .106(2) ?
H2C11 .146(7) .469(4) .152(2) ?
H1C12 -.047(5) .404(3) .186(2) ?
H2C12 -.107(4) .398(2) .114(2) ?
H1C13 -.067(5) .536(3) .187(2) ?
H1C15 -.145(4) .682(2) .131(2) ?
H2C15 -.218(5) .680(3) .054(2) ?
H1C16 -.397(3) .613(2) .1080(10) ?
H2C16 -.371(4) .694(2) .1490(10) ?
H1C18 -.324(5) .485(2) .152(2) ?
H1C19 -.197(4) .453(2) .284(2) ?
H1C21 -.493(5) .455(3) .304(2) ?
H2C21 -.376(3) .513(2) .342(2) ?
H1C22 -.497(5) .613(2) .273(2) ?
H2C22 -.520(4) .551(2) .208(2) ?
H1C23 .440(3) .650(2) -.1130(10) ?
H2C23 .532(4) .575(2) -.1310(10) ?
H3C23 .509(4) .589(2) -.0490(10) ?
H1C24 .386(3) .530(2) -.2190(10) ?
H2C24 .258(5) .588(2) -.200(2) ?
H3C24 .213(5) .501(2) -.199(2) ?
H1C25 .362(5) .587(3) .062(2) ?
H2C25 .341(4) .502(2) .104(2) ?
H3C25 .436(5) .511(3) .035(2) ?
H1C26 .114(4) .603(2) .161(2) ?
H2C26 .063(5) .686(3) .123(2) ?
H3C26 .202(5) .647(3) .103(2) ?
H1C27 -.167(5) .477(2) .009(2) ?
H2C27 -.219(4) .558(2) -.011(2) ?
H3C27 -.299(5) .509(3) .040(2) ?
H1C29 -.194(4) .331(2) .315(2) ?
H2C29 -.217(5) .262(3) .253(2) ?
H1C30 -.502(4) .346(2) .189(2) ?
H2C30 -.370(5) .339(3) .132(3) ?
H3C30 -.374(5) .276(2) .194(2) ?
H1C32 -.244(3) .814(2) .314(2) ?
H2C32 -.098(5) .749(2) .314(2) ?
H3C32 -.221(5) .726(3) .362(2) ?
H1C34 .005(3) .216(2) .029(2) ?
H2C34 .023(5) .231(2) -.064(2) ?
H3C34 -.072(4) .301(2) -.013(2) ?
H1O35 .623(4) .441(2) -.062(2) ?

loop_
_geom_angle_atom_site_label_1
_geom_angle_atom_site_label_2
_geom_angle_atom_site_label_3
_geom_angle
O(36) C(1) O(33) 122.6(4)
C(2) C(1) O(33) 111.5(3)
O(36) C(1) C(2) 125.9(3)
C(1) C(2) C(3) 111.0(3)
C(10) C(2) C(3) 104.3(3)
C(10) C(2) C(1) 113.0(3)
O(35) C(3) C(2) 107.1(3)
C(4) C(3) O(35) 114.5(4)
C(4) C(3) C(2) 107.1(3)
C(23) C(4) C(24) 107.8(3)
C(23) C(4) C(3) 113.9(3)
C(24) C(4) C(3) 107.7(3)
C(23) C(4) C(5) 114.2(3)
C(24) C(4) C(5) 110.1(3)
C(3) C(4) C(5) 103.0(3)
C(4) C(5) C(10) 106.7(3)
C(4) C(5) C(6) 121.6(3)
C(6) C(5) C(10) 112.1(3)
C(5) C(6) C(7) 108.9(3)
C(6) C(7) C(8) 114.6(3)
C(7) C(8) C(9) 109.1(3)
C(7) C(18) C(26) 107.8(3)
C(7) C(8) C(14) 111.5(3)
C(26) C(8) C(14) 109.8(3)
C(8) C(9) C(10) 115.1(3)
C(10) C(9) C(11) 114.5(3)
C(9) C(10) C(25) 113.0(3)
C(9) C(10) C(5) 108.2(3)
C(9) C(10) C(2) 115.2(3)
C(5) C(10) C(25) 114.9(3)
C(5) C(10) C(2) 100.5(3)
C(25) C(10) C(2) 104.6(3)
C(15) C(16) C(17) 111.0(3)
C(9) C(8) C(14) 106.7(3)
C(5) C(4) C(23) 114.2(3)
C(14) C(13) C(18) 110.9(2)
C(14) C(13) C(12) 111.3(3)
C(9) C(11) C(12) 111.5(3)
C(13) C(14) C(27) 110.6(3)
C(13) C(14) C(15) 109.5(3)
C(13) C(14) C(8) 108.7(2)
C(15) C(14) C(27) 105.8(3)
C(15) C(14) C(8) 110.9(3)
C(8) C(14) C(27) 111.5(3)
C(14) C(15) C(16) 115.0(3)
C(16) C(17) C(18) 108.8(3)
C(16) C(17) C(28) 110.7(3)
C(16) C(17) C(22) 118.1(3)
C(18) C(17) C(28) 112.7(3)
C(18) C(17) C(22) 101.4(3)
C(22) C(17) C(28) 105.1(3)
C(17) C(18) C(19) 106.2(3)
c(17) C(18) C(13) 111.5(2)
C(13) C(18) C(19) 119.8(3)
c(18) C(19) C(20) 117.2(3)
C(18) C(19) C(21) 103.2(3)
C(20) C(19) C(21) 110.5(3)
C(19) C(20) C(29) 119.1(5)
C(19) C(20) C(30) 120.2(4)
C(30) C(20) C(29) 120.3(6)
C(21) C(22) C(17) 104.1(3)
C(17) C(28) O(37) 126.7(3)
C(17) C(28) O(31) 111.1(3)
O(31) C(28) O(37) 122.2(3)
C(28) O(31) C(32) 117.1(4)
C(1) O(33) C(34) 116.7(4)
C(11) C(12) C(13) 111.2(3)
C(8) C(9) C(11) 111.0(3)
C(19) C(21) C(22) 106.8(3)

loop_
_geom_bond_atom_site_label_1
_geom_bond_atom_site_label_2
_geom_bond_distance
C(1) C(2) 1.505(5)
C(1) O(36) 1.197(5)
C(1) O(33) 1.330(5)
C(2) C(3) 1.569(5)
C(2) C(10) 1.564(5)
C(3) C(4) 1.572(6)
C(3) O(35) 1.432(5)
C(4) C(23) 1.530(6)
C(4) C(24) 1.536(5)
C(4) C(5) 1.531(5)
C(5) C(10) 1.541(5)
C(5) C(6) 1.503(5)
C(6) C(7) 1.534(6)
C(7) C(8) 1.548(5)
C(8) C(9) 1.579(5)
C(8) C(26) 1.545(5)
C(8) C(14) 1.595(4)
C(9) C(10) 1.551(4)
C(9) C(11) 1.531(4)
C(11) C(12) 1.502(6)
C(10) C(25) 1.548(5)
C(12) C(13) 1.528(5)
C(13) C(14) 1.573(4)
C(13) C(18) 1.532(4)
C(14) C(15) 1.557(5)
C(14) C(27) 1.551(5)
C(15) C(16) 1.526(6)
C(16) C(17) 1.529(5)
C(17) C(18) 1.526(5)
C(17) C(28) 1.523(5)
C(17) C(22) 1.539(5)
C(18) C(19) 1.549(4)
C(19) C(21) 1.574(6)
C(19) C(20) 1.509(5)
C(20) C(29) 1.335(10)
C(20) C(30) 1.379(10)
C(21) C(22) 1.524(6)
C(28) O(37) 1.199(5)
C(28) O(31) 1.327(5)
O(31) C(32) 1.450(7)
O(33) C(34) 1.446(9)
H1C2 C(2) 1.00(3)
H1C3 C(3) 1.08(2)
H1C5 C(5) 0.95(4)
H1C6 C(6) 1.05(5)
H2C6 C(6) 1.03(4)
H1C7 C(7) 0.97(4)
H2C7 C(7) 1.03(5)
H1C9 C(9) 0.99(4)
H1C11 C(11) 0.99(5)
H2C11 C(11) 0.94(5)
H1C12 C(12) 0.98(4)
H2C12 C(12) 0.96(4)
H1C13 C(13) 0.89(4)
H1C15 C(15) 0.94(4)
H2C15 C(15) 1.05(4)
H1C16 C(16) 0.94(3)
H2C16 C(16) 0.98(3)
H1C18 C(18) 0.94(4)
H1C19 C(19) 1.06(4)
H1C21 C(21) 1.03(5)
H2C21 C(21) 1.08(4)
H1C22 C(22) 1.06(4)
H2C22 C(22) 0.99(4)
H1C23 C(23) 1.01(3)
H2C23 C(23) 0.98(3)
H2C24 C(24) 0.97(4)
H3C24 C(24) 1.07(4)
H1C25 C(25) 0.97(5)
H2C25 C(25) 1.02(4)
H3C25 C(25) 0.93(5)
H1C26 C(26) 0.95(4)
H1C24 C(24) 1.04(3)
H2C26 C(26) 0.97(5)
H3C26 C(26) 1.01(5)
H1C27 C(27) 0.95(4)
H2C27 C(27) 0.89(4)
H3C27 C(27) 0.97(5)
H1C29 C(29) 1.05(4)
H2C29 C(29) 1.04(5)
H3C30 C(30) 1.10(5)
H1O35 O(35) 1.08(4)
H3C23 C(23) 1.02(3)
H1C30 C(30) 1.00(4)
H2C30 C(30) 1.00(4)
H1C32 C(32) 1.00(3)
H2C32 C(32) 1.06(5)
H3C32 C(32) 0.98(4)
H1C34 C(34) 1.08(4)
H2C34 C(34) 1.08(4)
H3C34 C(34) 1.10(4)
